data_1525528
loop_
_publ_author_name
'le Nagard, N.'
'Collin, G.'
'Gorochov, O.'

_publ_section_title
;
 Etude structurale et proprietes physiques de Cu Cr S2
;
_journal_name_full 'Materials Research Bulletin'
_journal_page_first 1411
_journal_page_last 1417
_journal_volume 14
_journal_year 1979
_chemical_formula_sum 'Cr Cu S2'
_chemical_name_systematic 'Cu Cr S2'
_space_group_IT_number 160
_symmetry_space_group_name_Hall 'R 3 -2"'
_symmetry_space_group_name_H-M 'R 3 m :H'
_cell_angle_alpha 90
_cell_angle_beta 90
_cell_angle_gamma 120
_cell_formula_units_Z 3
_cell_length_a 3.482
_cell_length_b 3.482
_cell_length_c 18.686
_cell_volume 196.202
_citation_journal_id_ASTM MRBUAC
_cod_data_source_file leNagard_MRBUAC_1979_403.cif
_cod_data_source_block Cr1Cu1S2
_cod_original_cell_volume 196.2025
_cod_original_formula_sum 'Cr1 Cu1 S2'
_cod_database_code 1525528

loop_
_symmetry_equiv_pos_as_xyz
x,y,z
-y,x-y,z
-x+y,-x,z
-y,-x,z
x,x-y,z
-x+y,y,z
x+2/3,y+1/3,z+1/3
-y+2/3,x-y+1/3,z+1/3
-x+y+2/3,-x+1/3,z+1/3
-y+2/3,-x+1/3,z+1/3
x+2/3,x-y+1/3,z+1/3
-x+y+2/3,y+1/3,z+1/3
x+1/3,y+2/3,z+2/3
-y+1/3,x-y+2/3,z+2/3
-x+y+1/3,-x+2/3,z+2/3
-y+1/3,-x+2/3,z+2/3
x+1/3,x-y+2/3,z+2/3
-x+y+1/3,y+2/3,z+2/3

loop_
_atom_site_label
_atom_site_type_symbol
_atom_site_fract_x
_atom_site_fract_y
_atom_site_fract_z
_atom_site_occupancy
_atom_site_U_iso_or_equiv
S2 S-2 0 0 0.735 1 0.0
S1 S-2 0 0 0.2579 1 0.0
Cu1 Cu+1 0 0 0.8517 1 0.0
Cr1 Cr+3 0 0 0 1 0.0
